data_2218379
loop_
_publ_author_name
'Zhao, Ren-Gao'
'Zhang, Wei'
'Li, Ji-Kun'
'Zhang, Li-Ya'

_publ_section_title
;
 (<i>E</i>)-2-Hydroxy-3-methoxybenzaldehyde thiosemicarbazone
;
_journal_coeditor_code CV2411
_journal_issue 6
_journal_name_full 'Acta Crystallographica Section E'
_journal_page_first o1113
_journal_paper_doi 10.1107/S1600536808014475
_journal_volume 64
_journal_year 2008
_chemical_formula_iupac 'C9 H11 N3 O2 S'
_chemical_formula_moiety 'C9 H11 N3 O2 S'
_chemical_formula_sum 'C9 H11 N3 O2 S'
_chemical_formula_weight 225.27
_chemical_name_systematic
;
(<i>E</i>)-2-Hydroxy-3-methoxybenzaldehyde thiosemicarbazone
;
_space_group_IT_number 14
_symmetry_cell_setting monoclinic
_symmetry_space_group_name_Hall '-P 2ybc'
_symmetry_space_group_name_H-M 'P 1 21/c 1'
_atom_sites_solution_hydrogens geom
_atom_sites_solution_primary direct
_atom_sites_solution_secondary difmap
_audit_creation_method SHELXL-97
_cell_angle_alpha 90.00
_cell_angle_beta 108.412(7)
_cell_angle_gamma 90.00
_cell_formula_units_Z 4
_cell_length_a 7.057(3)
_cell_length_b 14.673(5)
_cell_length_c 10.738(4)
_cell_measurement_reflns_used 511
_cell_measurement_temperature 273(2)
_cell_measurement_theta_max 19.82
_cell_measurement_theta_min 2.43
_cell_volume 1055.0(7)
_computing_cell_refinement 'SAINT (Siemens, 1996)'
_computing_data_collection 'SMART (Siemens, 1996)'
_computing_data_reduction 'SAINT (Siemens, 1996)'
_computing_molecular_graphics 'SHELXTL (Sheldrick, 2008)'
_computing_publication_material 'SHELXTL (Sheldrick, 2008)'
_computing_structure_refinement 'SHELXL97 (Sheldrick, 2008)'
_computing_structure_solution 'SHELXS97 (Sheldrick, 2008)'
_diffrn_ambient_temperature 273(2)
_diffrn_measured_fraction_theta_full 1.000
_diffrn_measured_fraction_theta_max 1.000
_diffrn_measurement_device_type 'Bruker SMART CCD area-detector'
_diffrn_measurement_method '\f and \w'
_diffrn_radiation_monochromator graphite
_diffrn_radiation_source 'fine-focus sealed tube'
_diffrn_radiation_type MoK\a
_diffrn_radiation_wavelength 0.71073
_diffrn_reflns_av_R_equivalents 0.0706
_diffrn_reflns_av_sigmaI/netI 0.0856
_diffrn_reflns_limit_h_max 6
_diffrn_reflns_limit_h_min -8
_diffrn_reflns_limit_k_max 17
_diffrn_reflns_limit_k_min -17
_diffrn_reflns_limit_l_max 12
_diffrn_reflns_limit_l_min -9
_diffrn_reflns_number 5510
_diffrn_reflns_theta_full 25.04
_diffrn_reflns_theta_max 25.04
_diffrn_reflns_theta_min 2.43
_exptl_absorpt_coefficient_mu 0.290
_exptl_absorpt_correction_T_max 0.9715
_exptl_absorpt_correction_T_min 0.9577
_exptl_absorpt_correction_type multi-scan
_exptl_absorpt_process_details '(SADABS; Sheldrick, 1996)'
_exptl_crystal_colour orange
_exptl_crystal_density_diffrn 1.418
_exptl_crystal_density_method 'not measured'
_exptl_crystal_description block
_exptl_crystal_F_000 472
_exptl_crystal_size_max 0.15
_exptl_crystal_size_mid 0.12
_exptl_crystal_size_min 0.10
_refine_diff_density_max 0.185
_refine_diff_density_min -0.279
_refine_ls_extinction_coef 0.005(2)
_refine_ls_extinction_expression Fc^*^=kFc[1+0.001xFc^2^\l^3^/sin(2\q)]^-1/4^
_refine_ls_extinction_method 'SHELXL97 (Sheldrick, 2008)'
_refine_ls_goodness_of_fit_ref 1.097
_refine_ls_hydrogen_treatment constr
_refine_ls_matrix_type full
_refine_ls_number_parameters 138
_refine_ls_number_reflns 1872
_refine_ls_number_restraints 0
_refine_ls_restrained_S_all 1.097
_refine_ls_R_factor_all 0.1226
_refine_ls_R_factor_gt 0.0595
_refine_ls_shift/su_max 0.000
_refine_ls_shift/su_mean 0.000
_refine_ls_structure_factor_coef Fsqd
_refine_ls_weighting_details 'calc w=1/[\s^2^(Fo^2^)+(0.0641P)^2^+0.0089P] where P=(Fo^2^+2Fc^2^)/3'
_refine_ls_weighting_scheme calc
_refine_ls_wR_factor_gt 0.1429
_refine_ls_wR_factor_ref 0.1630
_reflns_number_gt 1023
_reflns_number_total 1872
_reflns_threshold_expression I>2\s(I)
_cod_data_source_file cv2411.cif
_cod_data_source_block I
_cod_depositor_comments
;
The following automatic conversions were performed:
'_symmetry_cell_setting' value 'Monoclinic' changed to 'monoclinic'
according to '/home/saulius/struct/CIF-dictionaries/cif_core.dic'
dictionary named 'cif_core.dic' version 2.4.1 from 2010-06-29.

Automatic conversion script
Id: cif_fix_enum 1527 2010-12-29 10:47:43Z saulius 

The following automatic conversions were performed:

'_symmetry_cell_setting' value 'Monoclinic' changed to 'monoclinic'
according to /home/saulius/struct/CIF-dictionaries/cif_core.dic
dictionary named 'cif_core.dic' version 2.4.1 from 2010-06-29.

Automatic conversion script
Id: cif_fix_values 1715 2011-07-08 13:25:40Z adriana 
;
_cod_original_sg_symbol_H-M 'P 21/c'
_cod_database_code 2218379
_cod_database_fobs_code 2218379

loop_
_symmetry_equiv_pos_as_xyz
'x, y, z'
'-x, y+1/2, -z+1/2'
'-x, -y, -z'
'x, -y-1/2, z-1/2'

loop_
_atom_site_type_symbol
_atom_site_label
_atom_site_fract_x
_atom_site_fract_y
_atom_site_fract_z
_atom_site_U_iso_or_equiv
_atom_site_adp_type
_atom_site_calc_flag
_atom_site_refinement_flags
_atom_site_occupancy
S S1 1.0171(2) 0.35387(8) 0.55909(10) 0.0534(5) Uani d . 1
O O1 0.8111(5) 0.65121(18) -0.0190(3) 0.0600(10) Uani d . 1
H H1 0.7915 0.6940 -0.0706 0.090 Uiso calc R 1
O O2 0.6495(5) 0.6610(2) -0.2733(3) 0.0637(10) Uani d . 1
N N1 0.8421(5) 0.4185(2) 0.1879(3) 0.0423(10) Uani d . 1
N N2 0.9111(5) 0.4247(2) 0.3218(3) 0.0464(10) Uani d . 1
H H2 0.9351 0.4771 0.3595 0.056 Uiso calc R 1
N N3 0.9079(6) 0.2710(2) 0.3278(3) 0.0583(12) Uani d . 1
H H3A 0.8692 0.2716 0.2434 0.070 Uiso calc R 1
H H3B 0.9248 0.2199 0.3692 0.070 Uiso calc R 1
C C1 0.9411(7) 0.3481(3) 0.3936(4) 0.0425(11) Uani d . 1
C C2 0.8215(7) 0.4935(3) 0.1257(4) 0.0442(12) Uani d . 1
H H2A 0.8580 0.5480 0.1712 0.053 Uiso calc R 1
C C3 0.7403(6) 0.4938(3) -0.0173(4) 0.0383(11) Uani d . 1
C C4 0.7340(7) 0.5738(3) -0.0851(4) 0.0410(11) Uani d . 1
C C5 0.6465(7) 0.5770(3) -0.2212(4) 0.0443(12) Uani d . 1
C C6 0.5703(8) 0.4995(3) -0.2877(4) 0.0556(14) Uani d . 1
H H6 0.5123 0.5011 -0.3784 0.067 Uiso calc R 1
C C7 0.5789(8) 0.4183(3) -0.2207(4) 0.0625(15) Uani d . 1
H H7 0.5275 0.3655 -0.2669 0.075 Uiso calc R 1
C C8 0.6621(7) 0.4148(3) -0.0874(4) 0.0552(14) Uani d . 1
H H8 0.6667 0.3599 -0.0434 0.066 Uiso calc R 1
C C9 0.5673(8) 0.6720(3) -0.4120(4) 0.0628(15) Uani d . 1
H H9A 0.6335 0.6316 -0.4551 0.094 Uiso calc R 1
H H9B 0.5859 0.7339 -0.4351 0.094 Uiso calc R 1
H H9C 0.4272 0.6582 -0.4392 0.094 Uiso calc R 1

loop_
_atom_site_aniso_label
_atom_site_aniso_U_11
_atom_site_aniso_U_22
_atom_site_aniso_U_33
_atom_site_aniso_U_12
_atom_site_aniso_U_13
_atom_site_aniso_U_23
S1 0.0790(10) 0.0454(7) 0.0340(6) 0.0035(7) 0.0154(6) 0.0006(5)
O1 0.100(3) 0.0310(16) 0.0406(17) -0.0114(18) 0.0107(17) -0.0004(14)
O2 0.092(3) 0.054(2) 0.0415(19) -0.0039(19) 0.0147(17) 0.0101(15)
N1 0.055(3) 0.041(2) 0.0303(19) 0.0000(18) 0.0133(17) -0.0019(16)
N2 0.068(3) 0.038(2) 0.032(2) 0.000(2) 0.0133(18) -0.0004(16)
N3 0.098(4) 0.039(2) 0.032(2) -0.001(2) 0.012(2) 0.0005(16)
C1 0.053(3) 0.037(2) 0.036(2) 0.003(2) 0.012(2) 0.005(2)
C2 0.056(4) 0.035(2) 0.042(2) 0.000(2) 0.016(2) 0.0029(19)
C3 0.046(3) 0.036(3) 0.032(2) 0.004(2) 0.011(2) 0.0028(18)
C4 0.043(3) 0.038(3) 0.040(2) 0.003(2) 0.012(2) -0.001(2)
C5 0.056(3) 0.042(3) 0.035(2) 0.001(2) 0.014(2) 0.008(2)
C6 0.069(4) 0.061(3) 0.033(3) -0.004(3) 0.010(2) -0.006(2)
C7 0.087(4) 0.045(3) 0.049(3) -0.006(3) 0.013(3) -0.011(2)
C8 0.074(4) 0.043(3) 0.045(3) -0.003(3) 0.013(2) -0.001(2)
C9 0.063(4) 0.074(3) 0.047(3) 0.004(3) 0.011(2) 0.017(2)

loop_
_atom_type_symbol
_atom_type_description
_atom_type_scat_dispersion_real
_atom_type_scat_dispersion_imag
_atom_type_scat_source
C C 0.0033 0.0016 'International Tables Vol C Tables 4.2.6.8 and 6.1.1.4'
H H 0.0000 0.0000 'International Tables Vol C Tables 4.2.6.8 and 6.1.1.4'
N N 0.0061 0.0033 'International Tables Vol C Tables 4.2.6.8 and 6.1.1.4'
O O 0.0106 0.0060 'International Tables Vol C Tables 4.2.6.8 and 6.1.1.4'
S S 0.1246 0.1234 'International Tables Vol C Tables 4.2.6.8 and 6.1.1.4'

loop_
_geom_angle_atom_site_label_1
_geom_angle_atom_site_label_2
_geom_angle_atom_site_label_3
_geom_angle
C4 O1 H1 109.5
C5 O2 C9 118.7(3)
C2 N1 N2 116.0(3)
C1 N2 N1 119.2(3)
C1 N2 H2 120.4
N1 N2 H2 120.4
C1 N3 H3A 120.0
C1 N3 H3B 120.0
H3A N3 H3B 120.0
N3 C1 N2 116.3(4)
N3 C1 S1 123.5(3)
N2 C1 S1 120.2(3)
N1 C2 C3 119.8(4)
N1 C2 H2A 120.1
C3 C2 H2A 120.1
C4 C3 C8 118.8(4)
C4 C3 C2 119.7(4)
C8 C3 C2 121.4(4)
O1 C4 C3 119.8(4)
O1 C4 C5 119.4(4)
C3 C4 C5 120.8(4)
O2 C5 C6 126.7(4)
O2 C5 C4 113.7(4)
C6 C5 C4 119.5(4)
C5 C6 C7 120.1(4)
C5 C6 H6 119.9
C7 C6 H6 119.9
C8 C7 C6 120.8(4)
C8 C7 H7 119.6
C6 C7 H7 119.6
C7 C8 C3 120.0(4)
C7 C8 H8 120.0
C3 C8 H8 120.0
O2 C9 H9A 109.5
O2 C9 H9B 109.5
H9A C9 H9B 109.5
O2 C9 H9C 109.5
H9A C9 H9C 109.5
H9B C9 H9C 109.5

loop_
_geom_bond_atom_site_label_1
_geom_bond_atom_site_label_2
_geom_bond_distance
S1 C1 1.688(4)
O1 C4 1.358(4)
O1 H1 0.8200
O2 C5 1.357(5)
O2 C9 1.426(5)
N1 C2 1.271(5)
N1 N2 1.367(4)
N2 C1 1.342(5)
N2 H2 0.8600
N3 C1 1.315(5)
N3 H3A 0.8600
N3 H3B 0.8600
C2 C3 1.460(5)
C2 H2A 0.9300
C3 C4 1.375(5)
C3 C8 1.396(5)
C4 C5 1.397(5)
C5 C6 1.360(6)
C6 C7 1.382(6)
C6 H6 0.9300
C7 C8 1.365(6)
C7 H7 0.9300
C8 H8 0.9300
C9 H9A 0.9600
C9 H9B 0.9600
C9 H9C 0.9600

loop_
_geom_contact_atom_site_label_1
_geom_contact_atom_site_label_2
_geom_contact_distance
_geom_contact_site_symmetry_2
_geom_contact_publ_flag
C1 C9 3.425(7) 3_765 y
C2 C4 3.445(7) 3_765 y

loop_
_geom_hbond_atom_site_label_D
_geom_hbond_atom_site_label_H
_geom_hbond_atom_site_label_A
_geom_hbond_site_symmetry_A
_geom_hbond_distance_DH
_geom_hbond_distance_HA
_geom_hbond_distance_DA
_geom_hbond_angle_DHA
O1 H1 O2 1_555 0.82 2.14 2.610(4) 116.0
N3 H3A N1 1_555 0.86 2.23 2.592(5) 105.3
O1 H1 S1 2_755 0.82 2.69 3.290(3) 131.4
N2 H2 S1 3_766 0.86 2.62 3.470(4) 171.8
N3 H3B O1 2_745 0.86 2.28 2.943(4) 134.4

loop_
_geom_torsion_atom_site_label_1
_geom_torsion_atom_site_label_2
_geom_torsion_atom_site_label_3
_geom_torsion_atom_site_label_4
_geom_torsion
C2 N1 N2 C1 -178.4(4)
N1 N2 C1 N3 2.5(6)
N1 N2 C1 S1 -177.5(3)
N2 N1 C2 C3 -177.3(4)
N1 C2 C3 C4 -174.4(4)
N1 C2 C3 C8 7.7(7)
C8 C3 C4 O1 -179.3(4)
C2 C3 C4 O1 2.8(7)
C8 C3 C4 C5 1.7(7)
C2 C3 C4 C5 -176.3(4)
C9 O2 C5 C6 -0.6(7)
C9 O2 C5 C4 178.9(4)
O1 C4 C5 O2 0.0(7)
C3 C4 C5 O2 179.1(4)
O1 C4 C5 C6 179.6(4)
C3 C4 C5 C6 -1.3(7)
O2 C5 C6 C7 179.7(5)
C4 C5 C6 C7 0.2(8)
C5 C6 C7 C8 0.5(9)
C6 C7 C8 C3 -0.2(8)
C4 C3 C8 C7 -0.9(7)
C2 C3 C8 C7 177.0(5)

loop_
_cod_related_entry_id
_cod_related_entry_database
_cod_related_entry_code
1 ChemSpider 11042770
